data_1501465
loop_
_publ_author_name
'Errico, Leonardo'
'Darriba, German'
'Renteria, Mario'
'Zhengning, Tang'
'Emmerich, Heike'
'Cottenier, Stefaan'

_publ_section_title
;
 Nuclear quadrupole moment of the 99Tc ground state
;
_journal_name_full 'Physical Review B'
_journal_page_first 195118
_journal_paper_doi 10.1103/PhysRevB.77.195118
_journal_volume 77
_journal_year 2008
_chemical_formula_sum 'Tc2 Y'
_space_group_IT_number 194
_symmetry_space_group_name_Hall '-P 6c 2c'
_symmetry_space_group_name_H-M 'P 63/m m c'
_cell_angle_alpha 90
_cell_angle_beta 90
_cell_angle_gamma 120
_cell_formula_units_Z 4
_cell_length_a 5.373
_cell_length_b 5.373
_cell_length_c 8.847
_cell_volume 221.187
_cod_data_source_file YTc2-COD.cif
_cod_data_source_block YTc2
_cod_depositor_comments
;
 This is a density functional theory prediction for the atomic positions 
 in the YTc2 crystal, using the experimental lattice constants.

 The entry has been updated according to the author's e-mail:

 From: Stefaan Cottenier <Stefaan.Cottenier@xxxx.be>
 To:   Saulius Grazulis <grazulis@xxxx.lt>
 Date: 2011-06-22 17:26

 /.../
 The last blocks should read:
 /.../

 for YTc2:

 _atom_site_label
 _atom_site_type_symbol
 _atom_site_symmetry_multiplicity
 _atom_site_Wyckoff_symbol
 _atom_site_fract_x
 _atom_site_fract_y
 _atom_site_fract_z
 _atom_site_occupancy
 Y1 Y 4 f 0.33333333 0.66666667 0.06358 1
 Tc1 Tc 2 a 0 0 0 1
 Tc2 Tc 6 h 0.82920 0.65840 0.25 1

 Saulius Gra\<zulis
 2011.06.23
;
_cod_database_code 1501465

loop_
_symmetry_equiv_pos_as_xyz
'x, y, z'
'-x, -y, -z'
'x-y, x, z+1/2'
'-x+y, -x, -z+1/2'
'-y, x-y, z'
'y, -x+y, -z'
'-x, -y, z+1/2'
'x, y, -z+1/2'
'-x+y, -x, z'
'x-y, x, -z'
'y, -x+y, z+1/2'
'-y, x-y, -z+1/2'
'x-y, -y, -z'
'-x+y, y, z'
'-x, -x+y, -z'
'x, x-y, z'
'y, x, -z'
'-y, -x, z'
'-y, -x, -z+1/2'
'y, x, z+1/2'
'-x+y, y, -z+1/2'
'x-y, -y, z+1/2'
'x, x-y, -z+1/2'
'-x, -x+y, z+1/2'

loop_
_atom_site_label
_atom_site_type_symbol
_atom_site_symmetry_multiplicity
_atom_site_Wyckoff_symbol
_atom_site_fract_x
_atom_site_fract_y
_atom_site_fract_z
_atom_site_occupancy
Y1 Y 4 f 0.33333333 0.66666667 0.06358 1
Tc1 Tc 2 a 0 0 0 1
Tc2 Tc 6 h 0.82920 0.65840 0.25 1
